data_4340269
loop_
_publ_author_name
'Wilder, Corey B.'
'Reitfort, Laurel L.'
'Abboud, Khalil A.'
'McElwee-White, Lisa'

_publ_section_title
;
 Synthesis and structural investigation of tungsten imido amidinate and
 guanidinate complexes.
;
_journal_issue 1
_journal_name_full 'Inorganic chemistry'
_journal_page_first 263
_journal_page_last 268
_journal_paper_doi 10.1021/ic051497m
_journal_volume 45
_journal_year 2006
_chemical_formula_sum 'C11 H24 Cl3 N3 W'
_chemical_formula_weight 488.53
_chemical_name_systematic
; 
 ? 
;
_space_group_IT_number 14
_symmetry_cell_setting monoclinic
_symmetry_space_group_name_Hall '-P 2ybc'
_symmetry_space_group_name_H-M 'P 1 21/c 1'
_atom_sites_solution_hydrogens geom
_atom_sites_solution_primary direct
_atom_sites_solution_secondary difmap
_audit_creation_method SHELXL-97
_cell_angle_alpha 90.00
_cell_angle_beta 114.095(2)
_cell_angle_gamma 90.00
_cell_formula_units_Z 8
_cell_length_a 16.6234(11)
_cell_length_b 13.9173(9)
_cell_length_c 16.9854(11)
_cell_measurement_reflns_used 248
_cell_measurement_temperature 173(2)
_cell_measurement_theta_max 28.0
_cell_measurement_theta_min 2.0
_cell_volume 3587.2(4)
_computing_cell_refinement 'Bruker SMART v5.624 & SAINT 6.36a (Bruker 199 '
_computing_data_collection 'Bruker SMART v5.624 (Bruker 1998)'
_computing_data_reduction 'Bruker SHELXTL v6.12 (Bruker 2000)'
_computing_molecular_graphics 'Bruker SHELXTL v6.12'
_computing_publication_material 'Bruker SHELXTL v6.12'
_computing_structure_refinement 'Bruker SHELXTL v6.12'
_computing_structure_solution 'Bruker SHELXTL v6.12'
_diffrn_ambient_temperature 173(2)
_diffrn_measured_fraction_theta_full 0.896
_diffrn_measured_fraction_theta_max 0.896
_diffrn_measurement_device_type 'SMART CCD area detector'
_diffrn_measurement_method '\w scans'
_diffrn_radiation_monochromator graphite
_diffrn_radiation_source 'fine-focus sealed tube'
_diffrn_radiation_type MoK\a
_diffrn_radiation_wavelength 0.71073
_diffrn_reflns_av_R_equivalents 0.0622
_diffrn_reflns_av_sigmaI/netI 0.0441
_diffrn_reflns_limit_h_max 17
_diffrn_reflns_limit_h_min -20
_diffrn_reflns_limit_k_max 17
_diffrn_reflns_limit_k_min -17
_diffrn_reflns_limit_l_max 20
_diffrn_reflns_limit_l_min -21
_diffrn_reflns_number 20476
_diffrn_reflns_theta_full 27.28
_diffrn_reflns_theta_max 27.28
_diffrn_reflns_theta_min 1.97
_diffrn_standards_decay_% '< 1'
_diffrn_standards_number 0
_exptl_absorpt_coefficient_mu 6.876
_exptl_absorpt_correction_T_max 0.6719
_exptl_absorpt_correction_T_min 0.2461
_exptl_absorpt_correction_type integration
_exptl_absorpt_process_details 'based on measured indexed crystal faces, Bruker SHELXTL  v6.12 (Bruker 1998)'
_exptl_crystal_colour red
_exptl_crystal_density_diffrn 1.809
_exptl_crystal_density_method 'not measured'
_exptl_crystal_description needles
_exptl_crystal_F_000 1888
_exptl_crystal_size_max 0.22
_exptl_crystal_size_mid 0.16
_exptl_crystal_size_min 0.06
_refine_diff_density_max 0.780
_refine_diff_density_min -1.068
_refine_diff_density_rms 0.109
_refine_ls_extinction_method none
_refine_ls_goodness_of_fit_ref 1.041
_refine_ls_hydrogen_treatment constr
_refine_ls_matrix_type full
_refine_ls_number_parameters 362
_refine_ls_number_reflns 7210
_refine_ls_number_restraints 0
_refine_ls_restrained_S_all 1.041
_refine_ls_R_factor_all 0.0325
_refine_ls_R_factor_gt 0.0256
_refine_ls_shift/su_max 0.003
_refine_ls_shift/su_mean 0.000
_refine_ls_structure_factor_coef Fsqd
_refine_ls_weighting_details 'calc w=1/[\s^2^(Fo^2^)+(0.0323P)^2^+0.5447P] where P=(Fo^2^+2Fc^2^)/3'
_refine_ls_weighting_scheme calc
_refine_ls_wR_factor_gt 0.0632
_refine_ls_wR_factor_ref 0.0660
_reflns_number_gt 6207
_reflns_number_total 7210
_reflns_threshold_expression I>2\s(I)
_cod_data_source_file ic051497msi20050901_115020.cif
_cod_data_source_block 9
_cod_depositor_comments
;
The following automatic conversions were performed:

'_symmetry_cell_setting' value 'Monoclinic' changed to 'monoclinic'
according to
/usr/data/users/saulius/automatic-downloads/retrospective/ACS/lib/dictionaries/cif_core.dic
dictionary named 'cif_core.dic' version 2.4.2 from 2011-04-26.

Automatic conversion script
Id: cif_fix_values 2281 2013-09-26 08:29:07Z andrius 
;
_cod_original_sg_symbol_H-M 'P 21/c'
_cod_database_code 4340269

loop_
_symmetry_equiv_pos_as_xyz
'x, y, z'
'-x, y+1/2, -z+1/2'
'-x, -y, -z'
'x, -y-1/2, z-1/2'

loop_
_atom_site_label
_atom_site_type_symbol
_atom_site_fract_x
_atom_site_fract_y
_atom_site_fract_z
_atom_site_U_iso_or_equiv
_atom_site_adp_type
_atom_site_occupancy
_atom_site_symmetry_multiplicity
_atom_site_calc_flag
_atom_site_refinement_flags
_atom_site_disorder_assembly
_atom_site_disorder_group
W1 W 0.454573(10) 0.803957(10) 0.369631(9) 0.03029(6) Uani 1 1 d . . .
W2 W 0.929258(10) 0.753038(11) 0.872763(10) 0.03613(6) Uani 1 1 d . . .
Cl1 Cl 0.56827(6) 0.91495(7) 0.38401(6) 0.0392(2) Uani 1 1 d . . .
Cl2 Cl 0.36954(8) 0.67174(8) 0.38093(9) 0.0569(3) Uani 1 1 d . . .
Cl3 Cl 0.49976(8) 0.82115(9) 0.52038(7) 0.0535(3) Uani 1 1 d . . .
Cl4 Cl 0.82501(9) 0.86989(8) 0.87379(8) 0.0579(3) Uani 1 1 d . A .
Cl5 Cl 1.00459(8) 0.61832(10) 0.84881(8) 0.0593(3) Uani 1 1 d . A .
Cl6 Cl 0.87376(8) 0.78096(9) 0.72219(7) 0.0512(3) Uani 1 1 d . A .
N1 N 0.3671(2) 0.8821(2) 0.3283(2) 0.0345(7) Uani 1 1 d . . .
N2 N 0.4600(2) 0.7474(2) 0.26581(19) 0.0331(7) Uani 1 1 d . . .
N3 N 0.5589(2) 0.6895(2) 0.3851(2) 0.0299(6) Uani 1 1 d . . .
N4 N 1.0108(10) 0.8418(9) 0.9070(11) 0.040(3) Uani 0.523(14) 1 d P A 1
N4' N 1.0279(10) 0.8113(9) 0.9169(10) 0.032(3) Uani 0.477(14) 1 d P A 2
N5 N 0.8222(2) 0.6435(2) 0.8602(2) 0.0368(7) Uani 1 1 d . A .
N6 N 0.9294(2) 0.6935(2) 0.9776(2) 0.0365(7) Uani 1 1 d . A .
C1 C 0.2926(3) 0.9465(3) 0.3019(3) 0.0422(9) Uani 1 1 d . . .
H1A H 0.2940 0.9877 0.2543 0.051 Uiso 1 1 calc R . .
C2 C 0.2075(3) 0.8913(4) 0.2673(5) 0.090(2) Uani 1 1 d . . .
H2A H 0.2048 0.8513 0.2188 0.135 Uiso 1 1 calc R . .
H2B H 0.1579 0.9364 0.2476 0.135 Uiso 1 1 calc R . .
H2C H 0.2044 0.8504 0.3129 0.135 Uiso 1 1 calc R . .
C3 C 0.3016(4) 1.0109(4) 0.3758(4) 0.0837(19) Uani 1 1 d . . .
H3A H 0.3576 1.0457 0.3952 0.126 Uiso 1 1 calc R . .
H3B H 0.3003 0.9721 0.4234 0.126 Uiso 1 1 calc R . .
H3C H 0.2528 1.0569 0.3571 0.126 Uiso 1 1 calc R . .
C4 C 0.4102(3) 0.7534(3) 0.1715(3) 0.0435(10) Uani 1 1 d . . .
H4A H 0.4488 0.7276 0.1442 0.052 Uiso 1 1 calc R . .
C5 C 0.3887(3) 0.8566(3) 0.1428(3) 0.0544(12) Uani 1 1 d . . .
H5A H 0.4433 0.8942 0.1623 0.082 Uiso 1 1 calc R . .
H5B H 0.3499 0.8835 0.1678 0.082 Uiso 1 1 calc R . .
H5C H 0.3590 0.8591 0.0798 0.082 Uiso 1 1 calc R . .
C6 C 0.3296(4) 0.6905(4) 0.1437(3) 0.0769(18) Uani 1 1 d . . .
H6A H 0.3472 0.6247 0.1637 0.115 Uiso 1 1 calc R . .
H6B H 0.2994 0.6910 0.0806 0.115 Uiso 1 1 calc R . .
H6C H 0.2898 0.7150 0.1685 0.115 Uiso 1 1 calc R . .
C7 C 0.5293(3) 0.6812(3) 0.3030(2) 0.0331(8) Uani 1 1 d . . .
C8 C 0.5590(3) 0.6150(3) 0.2514(3) 0.0432(10) Uani 1 1 d . . .
H8A H 0.6141 0.5838 0.2894 0.065 Uiso 1 1 calc R . .
H8B H 0.5688 0.6515 0.2068 0.065 Uiso 1 1 calc R . .
H8C H 0.5138 0.5660 0.2242 0.065 Uiso 1 1 calc R . .
C9 C 0.6324(3) 0.6335(3) 0.4482(3) 0.0386(9) Uani 1 1 d . . .
H9A H 0.6592 0.5929 0.4166 0.046 Uiso 1 1 calc R . .
C10 C 0.5947(3) 0.5684(3) 0.4968(3) 0.0532(11) Uani 1 1 d . . .
H10A H 0.5502 0.5259 0.4559 0.080 Uiso 1 1 calc R . .
H10B H 0.5675 0.6078 0.5271 0.080 Uiso 1 1 calc R . .
H10C H 0.6421 0.5297 0.5387 0.080 Uiso 1 1 calc R . .
C11 C 0.7013(3) 0.7011(3) 0.5074(3) 0.0494(11) Uani 1 1 d . . .
H11A H 0.7238 0.7413 0.4736 0.074 Uiso 1 1 calc R . .
H11B H 0.7498 0.6639 0.5496 0.074 Uiso 1 1 calc R . .
H11C H 0.6751 0.7420 0.5376 0.074 Uiso 1 1 calc R . .
C12 C 1.0777(7) 0.9142(12) 0.9296(7) 0.051(3) Uani 0.523(14) 1 d P A 1
H12A H 1.0622 0.9646 0.9630 0.061 Uiso 0.523(14) 1 calc PR A 1
C12' C 1.1125(11) 0.8634(11) 0.9430(10) 0.058(3) Uani 0.477(14) 1 d P A 2
H12B H 1.1475 0.8494 1.0055 0.070 Uiso 0.477(14) 1 calc PR A 2
C13 C 1.0695(9) 0.9594(9) 0.8470(8) 0.078(4) Uani 0.523(14) 1 d P A 1
H13A H 1.0089 0.9820 0.8152 0.117 Uiso 0.523(14) 1 calc PR A 1
H13B H 1.0840 0.9119 0.8122 0.117 Uiso 0.523(14) 1 calc PR A 1
H13C H 1.1102 1.0138 0.8595 0.117 Uiso 0.523(14) 1 calc PR A 1
C13' C 1.0937(19) 0.9638(14) 0.936(3) 0.22(2) Uani 0.477(14) 1 d P A 2
H13D H 1.0597 0.9798 0.9697 0.331 Uiso 0.477(14) 1 calc PR A 2
H13E H 1.0595 0.9806 0.8754 0.331 Uiso 0.477(14) 1 calc PR A 2
H13F H 1.1491 1.0001 0.9583 0.331 Uiso 0.477(14) 1 calc PR A 2
C14 C 1.1667(8) 0.8806(14) 0.9841(15) 0.134(11) Uani 0.523(14) 1 d P A 1
H14A H 1.1670 0.8525 1.0371 0.201 Uiso 0.523(14) 1 calc PR A 1
H14B H 1.2078 0.9348 0.9987 0.201 Uiso 0.523(14) 1 calc PR A 1
H14C H 1.1848 0.8319 0.9529 0.201 Uiso 0.523(14) 1 calc PR A 1
C14' C 1.1620(10) 0.8303(12) 0.8988(13) 0.107(7) Uani 0.477(14) 1 d P A 2
H14D H 1.1730 0.7613 0.9091 0.161 Uiso 0.477(14) 1 calc PR A 2
H14E H 1.2184 0.8647 0.9195 0.161 Uiso 0.477(14) 1 calc PR A 2
H14F H 1.1294 0.8419 0.8369 0.161 Uiso 0.477(14) 1 calc PR A 2
C15 C 0.7446(3) 0.5936(3) 0.7972(3) 0.0510(11) Uani 1 1 d . . .
H15A H 0.7206 0.5492 0.8286 0.061 Uiso 1 1 calc R A .
C16 C 0.7748(4) 0.5346(3) 0.7384(3) 0.0681(15) Uani 1 1 d . A .
H16A H 0.8197 0.4883 0.7730 0.102 Uiso 1 1 calc R . .
H16B H 0.7997 0.5776 0.7084 0.102 Uiso 1 1 calc R . .
H16C H 0.7243 0.5002 0.6959 0.102 Uiso 1 1 calc R . .
C17 C 0.6752(3) 0.6659(4) 0.7482(3) 0.0602(13) Uani 1 1 d . A .
H17A H 0.6571 0.7011 0.7883 0.090 Uiso 1 1 calc R . .
H17B H 0.6241 0.6328 0.7053 0.090 Uiso 1 1 calc R . .
H17C H 0.6990 0.7112 0.7190 0.090 Uiso 1 1 calc R . .
C18 C 0.8558(2) 0.6323(3) 0.9422(2) 0.0331(8) Uani 1 1 d . A .
C19 C 0.8277(3) 0.5681(3) 0.9965(3) 0.0457(10) Uani 1 1 d . . .
H19A H 0.7727 0.5356 0.9601 0.069 Uiso 1 1 calc R A .
H19B H 0.8183 0.6064 1.0405 0.069 Uiso 1 1 calc R . .
H19C H 0.8736 0.5201 1.0247 0.069 Uiso 1 1 calc R . .
C20 C 0.9841(3) 0.6995(3) 1.0715(3) 0.0478(11) Uani 1 1 d . . .
H20A H 0.9541 0.6624 1.1022 0.057 Uiso 1 1 calc R A .
C21 C 0.9917(4) 0.8036(4) 1.1006(3) 0.0615(13) Uani 1 1 d . A .
H21A H 0.9327 0.8296 1.0870 0.092 Uiso 1 1 calc R . .
H21B H 1.0205 0.8412 1.0708 0.092 Uiso 1 1 calc R . .
H21C H 1.0267 0.8070 1.1630 0.092 Uiso 1 1 calc R . .
C22 C 1.0729(4) 0.6537(4) 1.0913(3) 0.0741(16) Uani 1 1 d . A .
H22A H 1.0645 0.5867 1.0719 0.111 Uiso 1 1 calc R . .
H22B H 1.1087 0.6559 1.1536 0.111 Uiso 1 1 calc R . .
H22C H 1.1031 0.6889 1.0613 0.111 Uiso 1 1 calc R . .

loop_
_atom_site_aniso_label
_atom_site_aniso_U_11
_atom_site_aniso_U_22
_atom_site_aniso_U_33
_atom_site_aniso_U_23
_atom_site_aniso_U_13
_atom_site_aniso_U_12
W1 0.03352(9) 0.03314(9) 0.02737(8) -0.00235(6) 0.01565(7) -0.00074(6)
W2 0.03372(10) 0.04642(10) 0.03167(9) 0.00251(7) 0.01684(7) -0.00572(7)
Cl1 0.0411(5) 0.0344(4) 0.0436(5) -0.0018(4) 0.0188(4) -0.0049(4)
Cl2 0.0535(7) 0.0504(6) 0.0746(8) 0.0021(6) 0.0341(6) -0.0118(5)
Cl3 0.0676(7) 0.0705(7) 0.0310(5) -0.0035(5) 0.0288(5) -0.0018(6)
Cl4 0.0746(8) 0.0478(6) 0.0664(7) 0.0105(6) 0.0443(7) 0.0105(5)
Cl5 0.0513(7) 0.0814(8) 0.0531(6) 0.0076(6) 0.0292(5) 0.0204(6)
Cl6 0.0517(6) 0.0702(7) 0.0348(5) 0.0107(5) 0.0209(5) -0.0003(5)
N1 0.0349(17) 0.0369(16) 0.0378(17) -0.0042(14) 0.0211(14) -0.0011(13)
N2 0.0385(18) 0.0354(16) 0.0253(15) -0.0035(13) 0.0127(14) 0.0028(13)
N3 0.0337(16) 0.0273(14) 0.0294(15) 0.0001(12) 0.0136(13) -0.0011(12)
N4 0.034(6) 0.040(7) 0.049(5) 0.027(5) 0.021(5) 0.006(5)
N4' 0.031(6) 0.030(7) 0.033(5) 0.010(5) 0.011(5) -0.001(5)
N5 0.0355(18) 0.0386(17) 0.0367(17) 0.0014(15) 0.0151(15) -0.0032(14)
N6 0.0375(18) 0.0440(18) 0.0301(16) -0.0013(14) 0.0160(14) -0.0065(14)
C1 0.034(2) 0.042(2) 0.052(2) 0.0019(19) 0.0185(19) 0.0060(17)
C2 0.035(3) 0.076(4) 0.140(6) -0.014(4) 0.017(3) -0.006(3)
C3 0.072(4) 0.084(4) 0.086(4) -0.030(3) 0.023(3) 0.028(3)
C4 0.049(3) 0.049(2) 0.027(2) -0.0042(17) 0.0102(18) 0.0094(19)
C5 0.069(3) 0.059(3) 0.027(2) 0.006(2) 0.012(2) 0.002(2)
C6 0.080(4) 0.068(3) 0.046(3) -0.003(3) -0.011(3) -0.015(3)
C7 0.036(2) 0.0308(17) 0.0352(19) -0.0042(16) 0.0172(17) -0.0026(15)
C8 0.054(3) 0.039(2) 0.036(2) -0.0072(17) 0.0174(19) 0.0078(19)
C9 0.041(2) 0.0364(19) 0.038(2) 0.0033(17) 0.0156(18) 0.0049(17)
C10 0.060(3) 0.049(2) 0.050(3) 0.017(2) 0.022(2) 0.004(2)
C11 0.044(3) 0.054(3) 0.041(2) 0.003(2) 0.008(2) -0.001(2)
C12 0.028(5) 0.057(8) 0.060(6) 0.012(6) 0.011(4) -0.013(5)
C12' 0.049(9) 0.061(8) 0.068(8) -0.001(7) 0.028(7) -0.012(7)
C13 0.112(10) 0.061(7) 0.080(8) 0.011(6) 0.059(7) -0.028(7)
C13' 0.23(3) 0.083(13) 0.49(7) -0.12(3) 0.29(4) -0.095(19)
C14 0.030(7) 0.117(14) 0.19(2) 0.071(14) -0.019(9) -0.016(8)
C14' 0.067(9) 0.137(13) 0.139(16) -0.053(12) 0.063(10) -0.033(9)
C15 0.048(3) 0.056(3) 0.043(2) 0.008(2) 0.013(2) -0.016(2)
C16 0.077(4) 0.048(3) 0.053(3) -0.009(2) -0.001(3) 0.002(3)
C17 0.039(3) 0.084(3) 0.053(3) 0.007(3) 0.014(2) -0.001(2)
C18 0.0273(18) 0.0381(19) 0.037(2) 0.0036(17) 0.0159(16) 0.0029(15)
C19 0.047(2) 0.047(2) 0.045(2) 0.017(2) 0.022(2) 0.0021(19)
C20 0.051(3) 0.063(3) 0.031(2) 0.003(2) 0.019(2) -0.008(2)
C21 0.069(3) 0.072(3) 0.046(3) -0.018(2) 0.026(2) -0.020(3)
C22 0.066(3) 0.089(4) 0.047(3) 0.010(3) 0.002(3) 0.014(3)

loop_
_atom_type_symbol
_atom_type_description
_atom_type_scat_dispersion_real
_atom_type_scat_dispersion_imag
_atom_type_scat_source
C C 0.0033 0.0016 'International Tables Vol C Tables 4.2.6.8 and 6.1.1.4'
H H 0.0000 0.0000 'International Tables Vol C Tables 4.2.6.8 and 6.1.1.4'
N N 0.0061 0.0033 'International Tables Vol C Tables 4.2.6.8 and 6.1.1.4'
Cl Cl 0.1484 0.1585 'International Tables Vol C Tables 4.2.6.8 and 6.1.1.4'
W W -0.8490 6.8722 'International Tables Vol C Tables 4.2.6.8 and 6.1.1.4'

loop_
_geom_angle_atom_site_label_1
_geom_angle_atom_site_label_2
_geom_angle_atom_site_label_3
_geom_angle
N1 W1 N2 103.16(14)
N1 W1 N3 164.06(13)
N2 W1 N3 60.95(12)
N1 W1 Cl3 102.69(11)
N2 W1 Cl3 154.12(9)
N3 W1 Cl3 93.17(8)
N1 W1 Cl1 97.78(10)
N2 W1 Cl1 91.54(10)
N3 W1 Cl1 84.66(8)
Cl3 W1 Cl1 86.29(4)
N1 W1 Cl2 95.22(11)
N2 W1 Cl2 90.50(10)
N3 W1 Cl2 84.25(8)
Cl3 W1 Cl2 85.84(4)
Cl1 W1 Cl2 166.01(4)
N1 W1 C7 134.88(13)
N2 W1 C7 31.77(12)
N3 W1 C7 29.20(11)
Cl3 W1 C7 122.35(9)
Cl1 W1 C7 88.32(8)
Cl2 W1 C7 86.15(8)
N4' W2 N4 16.6(4)
N4' W2 N6 99.0(5)
N4 W2 N6 106.4(5)
N4' W2 N5 158.6(5)
N4 W2 N5 166.0(6)
N6 W2 N5 61.04(12)
N4' W2 Cl6 106.1(5)
N4 W2 Cl6 98.7(5)
N6 W2 Cl6 154.67(10)
N5 W2 Cl6 93.63(9)
N4' W2 Cl5 88.3(5)
N4 W2 Cl5 102.9(4)
N6 W2 Cl5 90.95(10)
N5 W2 Cl5 84.40(9)
Cl6 W2 Cl5 86.84(4)
N4' W2 Cl4 104.1(4)
N4 W2 Cl4 89.0(4)
N6 W2 Cl4 90.75(10)
N5 W2 Cl4 85.13(9)
Cl6 W2 Cl4 86.11(4)
Cl5 W2 Cl4 166.98(5)
N4' W2 C18 130.4(5)
N4 W2 C18 137.9(5)
N6 W2 C18 31.81(12)
N5 W2 C18 29.24(11)
Cl6 W2 C18 122.87(9)
Cl5 W2 C18 86.92(9)
Cl4 W2 C18 87.73(8)
C1 N1 W1 174.0(3)
C7 N2 C4 121.2(3)
C7 N2 W1 100.9(2)
C4 N2 W1 137.8(3)
C7 N3 C9 125.4(3)
C7 N3 W1 90.1(2)
C9 N3 W1 144.5(2)
C12 N4 W2 176.2(13)
C12' N4' W2 172.2(13)
C18 N5 C15 126.6(3)
C18 N5 W2 90.1(2)
C15 N5 W2 143.2(3)
C18 N6 C20 122.6(3)
C18 N6 W2 100.9(2)
C20 N6 W2 136.5(3)
N1 C1 C3 109.3(4)
N1 C1 C2 110.8(4)
C3 C1 C2 112.9(4)
N1 C1 H1A 107.9
C3 C1 H1A 107.9
C2 C1 H1A 107.9
C1 C2 H2A 109.5
C1 C2 H2B 109.5
H2A C2 H2B 109.5
C1 C2 H2C 109.5
H2A C2 H2C 109.5
H2B C2 H2C 109.5
C1 C3 H3A 109.5
C1 C3 H3B 109.5
H3A C3 H3B 109.5
C1 C3 H3C 109.5
H3A C3 H3C 109.5
H3B C3 H3C 109.5
N2 C4 C6 109.9(4)
N2 C4 C5 111.0(3)
C6 C4 C5 112.8(4)
N2 C4 H4A 107.6
C6 C4 H4A 107.6
C5 C4 H4A 107.6
C4 C5 H5A 109.5
C4 C5 H5B 109.5
H5A C5 H5B 109.5
C4 C5 H5C 109.5
H5A C5 H5C 109.5
H5B C5 H5C 109.5
C4 C6 H6A 109.5
C4 C6 H6B 109.5
H6A C6 H6B 109.5
C4 C6 H6C 109.5
H6A C6 H6C 109.5
H6B C6 H6C 109.5
N3 C7 N2 108.0(3)
N3 C7 C8 128.6(4)
N2 C7 C8 123.3(3)
N3 C7 W1 60.7(2)
N2 C7 W1 47.36(17)
C8 C7 W1 170.5(3)
C7 C8 H8A 109.5
C7 C8 H8B 109.5
H8A C8 H8B 109.5
C7 C8 H8C 109.5
H8A C8 H8C 109.5
H8B C8 H8C 109.5
N3 C9 C11 109.5(3)
N3 C9 C10 107.8(3)
C11 C9 C10 112.2(4)
N3 C9 H9A 109.1
C11 C9 H9A 109.1
C10 C9 H9A 109.1
C9 C10 H10A 109.5
C9 C10 H10B 109.5
H10A C10 H10B 109.5
C9 C10 H10C 109.5
H10A C10 H10C 109.5
H10B C10 H10C 109.5
C9 C11 H11A 109.5
C9 C11 H11B 109.5
H11A C11 H11B 109.5
C9 C11 H11C 109.5
H11A C11 H11C 109.5
H11B C11 H11C 109.5
N4 C12 C14 114.7(14)
N4 C12 C13 106.4(10)
C14 C12 C13 114.2(12)
N4 C12 H12A 107.0
C14 C12 H12A 107.0
C13 C12 H12A 107.0
C14' C12' C13' 115.8(15)
C14' C12' N4' 111.9(12)
C13' C12' N4' 107.8(18)
C14' C12' H12B 107.0
C13' C12' H12B 107.0
N4' C12' H12B 107.0
C12 C13 H13A 109.5
C12 C13 H13B 109.5
H13A C13 H13B 109.5
C12 C13 H13C 109.5
H13A C13 H13C 109.5
H13B C13 H13C 109.5
C12' C13' H13D 109.5
C12' C13' H13E 109.5
H13D C13' H13E 109.5
C12' C13' H13F 109.5
H13D C13' H13F 109.5
H13E C13' H13F 109.5
C12 C14 H14A 109.5
C12 C14 H14B 109.5
H14A C14 H14B 109.5
C12 C14 H14C 109.5
H14A C14 H14C 109.5
H14B C14 H14C 109.5
C12' C14' H14D 109.5
C12' C14' H14E 109.5
H14D C14' H14E 109.5
C12' C14' H14F 109.5
H14D C14' H14F 109.5
H14E C14' H14F 109.5
N5 C15 C17 109.5(4)
N5 C15 C16 107.7(4)
C17 C15 C16 112.4(4)
N5 C15 H15A 109.0
C17 C15 H15A 109.0
C16 C15 H15A 109.0
C15 C16 H16A 109.5
C15 C16 H16B 109.5
H16A C16 H16B 109.5
C15 C16 H16C 109.5
H16A C16 H16C 109.5
H16B C16 H16C 109.5
C15 C17 H17A 109.5
C15 C17 H17B 109.5
H17A C17 H17B 109.5
C15 C17 H17C 109.5
H17A C17 H17C 109.5
H17B C17 H17C 109.5
N5 C18 N6 107.9(3)
N5 C18 C19 129.7(4)
N6 C18 C19 122.4(3)
N5 C18 W2 60.6(2)
N6 C18 W2 47.29(17)
C19 C18 W2 169.7(3)
C18 C19 H19A 109.5
C18 C19 H19B 109.5
H19A C19 H19B 109.5
C18 C19 H19C 109.5
H19A C19 H19C 109.5
H19B C19 H19C 109.5
N6 C20 C22 109.3(4)
N6 C20 C21 109.8(4)
C22 C20 C21 112.7(4)
N6 C20 H20A 108.4
C22 C20 H20A 108.4
C21 C20 H20A 108.4
C20 C21 H21A 109.5
C20 C21 H21B 109.5
H21A C21 H21B 109.5
C20 C21 H21C 109.5
H21A C21 H21C 109.5
H21B C21 H21C 109.5
C20 C22 H22A 109.5
C20 C22 H22B 109.5
H22A C22 H22B 109.5
C20 C22 H22C 109.5
H22A C22 H22C 109.5
H22B C22 H22C 109.5

loop_
_geom_bond_atom_site_label_1
_geom_bond_atom_site_label_2
_geom_bond_distance
W1 N1 1.720(3)
W1 N2 1.966(3)
W1 N3 2.290(3)
W1 Cl3 2.3679(10)
W1 Cl1 2.3750(9)
W1 Cl2 2.3754(11)
W1 C7 2.625(4)
W2 N4' 1.705(16)
W2 N4 1.748(16)
W2 N6 1.964(3)
W2 N5 2.286(3)
W2 Cl6 2.3699(10)
W2 Cl5 2.3802(12)
W2 Cl4 2.3818(12)
W2 C18 2.624(4)
N1 C1 1.443(5)
N2 C7 1.407(5)
N2 C4 1.474(5)
N3 C7 1.281(5)
N3 C9 1.476(5)
N4 C12 1.43(2)
N4' C12' 1.48(2)
N5 C18 1.282(5)
N5 C15 1.471(5)
N6 C18 1.408(5)
N6 C20 1.480(5)
C1 C3 1.500(6)
C1 C2 1.501(6)
C1 H1A 1.0000
C2 H2A 0.9800
C2 H2B 0.9800
C2 H2C 0.9800
C3 H3A 0.9800
C3 H3B 0.9800
C3 H3C 0.9800
C4 C6 1.506(7)
C4 C5 1.512(6)
C4 H4A 1.0000
C5 H5A 0.9800
C5 H5B 0.9800
C5 H5C 0.9800
C6 H6A 0.9800
C6 H6B 0.9800
C6 H6C 0.9800
C7 C8 1.488(5)
C8 H8A 0.9800
C8 H8B 0.9800
C8 H8C 0.9800
C9 C11 1.506(6)
C9 C10 1.523(6)
C9 H9A 1.0000
C10 H10A 0.9800
C10 H10B 0.9800
C10 H10C 0.9800
C11 H11A 0.9800
C11 H11B 0.9800
C11 H11C 0.9800
C12 C14 1.465(16)
C12 C13 1.491(15)
C12 H12A 1.0000
C12' C14' 1.399(18)
C12' C13' 1.43(2)
C12' H12B 1.0000
C13 H13A 0.9800
C13 H13B 0.9800
C13 H13C 0.9800
C13' H13D 0.9800
C13' H13E 0.9800
C13' H13F 0.9800
C14 H14A 0.9800
C14 H14B 0.9800
C14 H14C 0.9800
C14' H14D 0.9800
C14' H14E 0.9800
C14' H14F 0.9800
C15 C17 1.501(7)
C15 C16 1.528(7)
C15 H15A 1.0000
C16 H16A 0.9800
C16 H16B 0.9800
C16 H16C 0.9800
C17 H17A 0.9800
C17 H17B 0.9800
C17 H17C 0.9800
C18 C19 1.489(5)
C19 H19A 0.9800
C19 H19B 0.9800
C19 H19C 0.9800
C20 C22 1.515(7)
C20 C21 1.519(6)
C20 H20A 1.0000
C21 H21A 0.9800
C21 H21B 0.9800
C21 H21C 0.9800
C22 H22A 0.9800
C22 H22B 0.9800
C22 H22C 0.9800
